data_2010150
loop_
_publ_author_name
'Brooks, Kregg T.'
'Finnen, Daniel C.'
'Kirchhoff, Jon R.'
'Pinkerton, A. Alan'

_publ_section_title
;[2,3-Di(2-pyridyl)pyrazine-<i>N</i>^1^,<i>N</i>^2^']bis(triphenylphosphine)copper(I)
 nitrate ethanol solvate
;
_journal_issue 11
_journal_name_full 'Acta Crystallographica Section C'
_journal_page_first 1696
_journal_page_last 1699
_journal_paper_doi 10.1107/S0108270194007080
_journal_volume 50
_journal_year 1994
_chemical_formula_moiety 'C50 H40 Cu1 N4 P2 1+ , N O3 1- , C2 H6 O'
_chemical_formula_sum 'C52 H46 Cu N5 O4 P2'
_chemical_formula_weight 930.47
_chemical_name_systematic ' ?'
_space_group_IT_number 14
_space_group_name_Hall '-P 2yn'
_space_group_name_H-M_alt 'P 1 21/n 1'
_symmetry_cell_setting monoclinic
_symmetry_space_group_name_Hall '-P 2yn'
_symmetry_space_group_name_H-M 'P 1 21/n 1'
_atom_type_scat_source IntTabIV
_cell_angle_alpha 90.000
_cell_angle_beta 90.401(8)
_cell_angle_gamma 90.000
_cell_formula_units_Z 4
_cell_length_a 12.3770(10)
_cell_length_b 16.977(2)
_cell_length_c 21.583(2)
_cell_measurement_reflns_used 25
_cell_measurement_temperature 150
_cell_measurement_theta_max 14
_cell_measurement_theta_min 10
_cell_volume 4535.0(8)
_computing_cell_refinement 'CAD4 software'
_computing_data_collection 'CAD4 software (Enraf-Nonius, 1977)'
_computing_data_reduction PROCESS_MolEN_(Fair,_1990)
_computing_molecular_graphics ORTEP_(Johnson,_1976)
_computing_publication_material CIF_IN_MolEN
_computing_structure_refinement LSFM_MolEN
_computing_structure_solution Patterson_and_Fourier_synthesis
_diffrn_ambient_temperature 150
_diffrn_measurement_device Enraf_Nonius_CAD4
_diffrn_measurement_method 3\q/4\q
_diffrn_radiation_type MoK\a
_diffrn_radiation_wavelength 0.71073
_diffrn_reflns_av_R_equivalents 0.036
_diffrn_reflns_limit_h_max 15
_diffrn_reflns_limit_h_min 0
_diffrn_reflns_limit_k_max 20
_diffrn_reflns_limit_k_min 0
_diffrn_reflns_limit_l_max 26
_diffrn_reflns_limit_l_min -26
_diffrn_reflns_number 7228
_diffrn_reflns_theta_max 25.98
_diffrn_reflns_theta_min 1.20
_diffrn_standards_decay_% -0.53
_diffrn_standards_interval_time 50
_diffrn_standards_number 3
_exptl_absorpt_coefficient_mu 0.601
_exptl_absorpt_correction_T_max 1.0889
_exptl_absorpt_correction_T_min 0.9153
_exptl_absorpt_correction_type refined_empirical_(Walker_&_Stuart,_1983)
_exptl_crystal_colour yellow/orange
_exptl_crystal_density_diffrn 1.36
_exptl_crystal_description plate
_exptl_crystal_F_000 1936
_exptl_crystal_size_max 0.42
_exptl_crystal_size_mid 0.22
_exptl_crystal_size_min 0.16
_refine_diff_density_max 0.933
_refine_diff_density_min -0.094
_refine_ls_extinction_method none
_refine_ls_goodness_of_fit_obs 1.588
_refine_ls_hydrogen_treatment 'H atoms riding'
_refine_ls_matrix_type full
_refine_ls_number_parameters 566
_refine_ls_number_reflns 5265
_refine_ls_number_restraints 160
_refine_ls_R_factor_all 0.067
_refine_ls_R_factor_obs 0.042
_refine_ls_shift/esd_max 0.006
_refine_ls_structure_factor_coef F
_refine_ls_weighting_details 'w = 4Fo^2^/[\s^2^(Fo^2^)+0.0016Fo^4^]'
_refine_ls_weighting_scheme calc
_refine_ls_wR_factor_obs 0.053
_reflns_number_observed 5265
_reflns_number_total 6571
_reflns_observed_criterion >3.0\s(I)
_cod_data_source_file bk1053.cif
_cod_data_source_block jrk
_cod_depositor_comments
;
The following automatic conversions were performed:

'_refine_ls_weighting_scheme' value
'4Fo^2^/[\s^2^(Fo^2^)+0.0016Fo^4^]' was changed to 'calc'. New tag
'_refine_ls_weighting_details' was created. The value of the new tag
was set to 'w = 4Fo^2^/[\s^2^(Fo^2^)+0.0016Fo^4^]'.

Automatic conversion script
Id: cif_fix_values 3143 2015-03-26 13:38:13Z robertas 
;
_cod_original_cell_volume 4535.0(10)
_cod_original_sg_symbol_H-M 'P 21/n'
_cod_original_formula_sum 'C52 H46 Cu1 N5 O4 P2'
_cod_database_code 2010150

loop_
_space_group_symop_id
_space_group_symop_operation_xyz
1 x,y,z
2 -x+1/2,y+1/2,-z+1/2
3 -x,-y,-z
4 x+1/2,-y+1/2,z+1/2

loop_
_atom_site_aniso_label
_atom_site_aniso_U_11
_atom_site_aniso_U_22
_atom_site_aniso_U_33
_atom_site_aniso_U_12
_atom_site_aniso_U_13
_atom_site_aniso_U_23
Cu1 0.0212(2) 0.0203(2) 0.0226(2) -0.0019(2) -0.0002(2) -0.0002(2)
P1 0.0218(4) 0.0257(5) 0.0231(5) -0.0032(4) -0.0022(4) 0.0007(4)
P2 0.0213(4) 0.0216(5) 0.0257(5) 0.0000(4) 0.0018(4) 0.0019(4)
O1 0.087(2) 0.071(2) 0.062(2) 0.030(2) -0.010(2) -0.024(2)
O2 0.061(2) 0.092(3) 0.106(3) -0.020(2) 0.022(2) 0.022(2)
O3 0.129(3) 0.073(3) 0.059(2) -0.023(3) 0.001(2) -0.013(2)
N1 0.0230(10) 0.028(2) 0.0210(10) -0.0010(10) -0.0010(10) -0.0060(10)
N2 0.0280(10) 0.023(2) 0.0200(10) -0.0030(10) 0.0000(10) 0.0020(10)
N3 0.043(2) 0.044(2) 0.028(2) -0.012(2) 0.008(2) -0.003(2)
N4 0.039(2) 0.039(2) 0.024(2) -0.012(2) -0.0060(10) 0.005(2)
N5 0.052(2) 0.059(2) 0.059(2) 0.019(2) 0.008(2) -0.013(2)
C1 0.028(2) 0.043(2) 0.028(2) 0.001(2) 0.000(2) -0.007(2)
C2 0.034(2) 0.049(2) 0.048(2) 0.010(2) 0.002(2) -0.023(2)
C3 0.039(2) 0.029(2) 0.068(3) 0.006(2) -0.004(2) -0.018(2)
C4 0.032(2) 0.025(2) 0.050(2) -0.001(2) -0.003(2) -0.002(2)
C5 0.023(2) 0.023(2) 0.024(2) -0.001(2) -0.006(2) -0.001(2)
C6 0.024(2) 0.020(2) 0.023(2) 0.0000(10) -0.0050(10) 0.002(2)
C7 0.034(2) 0.032(2) 0.028(2) -0.004(2) 0.004(2) -0.007(2)
C8 0.048(2) 0.047(3) 0.034(2) -0.013(2) 0.018(2) -0.006(2)
C9 0.028(2) 0.027(2) 0.023(2) -0.006(2) -0.001(2) 0.003(2)
C10 0.024(2) 0.031(2) 0.029(2) -0.002(2) -0.001(2) 0.007(2)
C11 0.041(2) 0.039(2) 0.027(2) -0.012(2) -0.003(2) 0.005(2)
C12 0.036(2) 0.037(2) 0.042(2) -0.011(2) 0.003(2) 0.012(2)
C13 0.045(2) 0.038(2) 0.036(2) -0.015(2) -0.006(2) -0.003(2)
C14 0.050(2) 0.046(2) 0.029(2) -0.018(2) -0.006(2) 0.001(2)
C15 0.020(2) 0.023(2) 0.029(2) -0.001(2) -0.004(2) 0.003(2)
C16 0.021(2) 0.032(2) 0.028(2) -0.001(2) -0.002(2) -0.001(2)
C17 0.025(2) 0.034(2) 0.030(2) -0.001(2) 0.002(2) 0.003(2)
C18 0.031(2) 0.030(2) 0.041(2) -0.003(2) 0.004(2) 0.006(2)
C19 0.045(2) 0.029(2) 0.044(2) -0.008(2) 0.000(2) -0.009(2)
C20 0.037(2) 0.037(2) 0.032(2) -0.010(2) 0.001(2) -0.004(2)
C21 0.030(2) 0.031(2) 0.026(2) -0.011(2) 0.000(2) -0.002(2)
C22 0.033(2) 0.054(3) 0.034(2) -0.006(2) -0.004(2) -0.016(2)
C23 0.047(2) 0.068(3) 0.043(2) -0.021(2) 0.010(2) -0.030(2)
C24 0.081(3) 0.054(3) 0.031(2) -0.030(2) 0.009(2) -0.008(2)
C25 0.093(3) 0.038(2) 0.031(2) -0.023(2) -0.007(2) 0.004(2)
C26 0.057(3) 0.035(2) 0.031(2) -0.011(2) -0.005(2) 0.004(2)
C27 0.025(2) 0.033(2) 0.026(2) 0.003(2) -0.003(2) 0.006(2)
C28 0.035(2) 0.045(2) 0.065(3) 0.006(2) 0.005(2) 0.025(2)
C29 0.031(2) 0.079(3) 0.090(4) 0.014(2) 0.013(2) 0.042(3)
C30 0.056(3) 0.057(3) 0.070(3) 0.031(2) 0.016(2) 0.025(3)
C31 0.061(3) 0.035(2) 0.057(3) 0.013(2) -0.003(2) 0.007(2)
C32 0.036(2) 0.035(2) 0.042(2) 0.006(2) -0.006(2) 0.004(2)
C33 0.030(2) 0.024(2) 0.029(2) 0.005(2) 0.000(2) 0.001(2)
C34 0.037(2) 0.032(2) 0.038(2) -0.003(2) 0.007(2) -0.003(2)
C35 0.051(3) 0.030(2) 0.060(3) -0.009(2) 0.002(2) -0.006(2)
C36 0.053(3) 0.035(2) 0.053(3) 0.003(2) -0.006(2) -0.016(2)
C37 0.061(3) 0.043(2) 0.037(2) 0.016(2) 0.009(2) -0.009(2)
C38 0.040(2) 0.036(2) 0.034(2) 0.006(2) 0.005(2) -0.001(2)
C39 0.027(2) 0.020(2) 0.030(2) -0.008(2) -0.001(2) 0.001(2)
C40 0.044(2) 0.047(3) 0.034(2) 0.010(2) 0.007(2) 0.010(2)
C41 0.054(3) 0.053(3) 0.035(2) 0.005(2) -0.002(2) 0.016(2)
C42 0.052(2) 0.044(2) 0.027(2) -0.012(2) 0.003(2) 0.002(2)
C43 0.044(2) 0.038(2) 0.037(2) -0.002(2) 0.011(2) 0.001(2)
C44 0.029(2) 0.031(2) 0.033(2) -0.004(2) 0.006(2) 0.003(2)
C45 0.020(2) 0.034(2) 0.023(2) -0.002(2) 0.0000(10) 0.007(2)
C46 0.028(2) 0.038(2) 0.028(2) -0.002(2) -0.001(2) 0.002(2)
C47 0.033(2) 0.057(3) 0.035(2) -0.016(2) 0.002(2) -0.004(2)
C48 0.025(2) 0.083(3) 0.039(2) -0.009(2) -0.001(2) 0.000(3)
C49 0.024(2) 0.067(3) 0.048(3) 0.009(2) 0.000(2) 0.005(2)
C50 0.029(2) 0.042(2) 0.041(2) 0.006(2) 0.002(2) 0.007(2)

loop_
_atom_site_label
_atom_site_fract_x
_atom_site_fract_y
_atom_site_fract_z
_atom_site_U_iso_or_equiv
_atom_site_thermal_displace_type
_atom_site_calc_flag
Cu1 0.25699(3) 0.22998(3) 0.10809(2) 0.02140(10) Uani ?
P1 0.41529(7) 0.25636(6) 0.15549(4) 0.0235(2) Uani ?
P2 0.16704(7) 0.32943(6) 0.06239(4) 0.0229(2) Uani ?
O1 0.5591(3) 0.1947(2) 0.9755(2) 0.0730(10) Uani ?
O2 0.5632(3) 0.2640(2) 0.8912(2) 0.0860(10) Uani ?
O3 0.4751(4) 0.1554(2) 0.8946(2) 0.0870(10) Uani ?
O4 0.4780(3) 0.1533(2) 0.7679(2) 0.0573(9) Uiso ?
N1 0.2569(2) 0.1203(2) 0.06830(10) 0.0240(7) Uani ?
N2 0.1524(2) 0.1695(2) 0.16740(10) 0.0235(7) Uani ?
N3 -0.0124(3) 0.0858(2) 0.22300(10) 0.0380(9) Uani ?
N4 -0.0238(3) -0.0069(2) 0.07950(10) 0.0340(9) Uani ?
N5 0.5340(3) 0.2053(2) 0.9202(2) 0.0560(10) Uani ?
C1 0.3288(3) 0.0957(2) 0.0259(2) 0.0330(10) Uani ?
C2 0.3465(3) 0.0169(3) 0.0133(2) 0.0440(10) Uani ?
C3 0.2895(3) -0.0383(3) 0.0460(2) 0.0450(10) Uani ?
C4 0.2150(3) -0.0141(2) 0.0888(2) 0.0360(10) Uani ?
C5 0.1985(3) 0.0657(2) 0.0988(2) 0.0234(9) Uani ?
C6 0.1249(3) 0.0973(2) 0.1465(2) 0.0219(9) Uani ?
C7 0.1006(3) 0.1977(2) 0.2164(2) 0.0310(10) Uani ?
C8 0.0232(3) 0.1533(3) 0.2463(2) 0.0430(10) Uani ?
C9 0.0351(3) 0.0592(2) 0.1711(2) 0.0262(9) Uani ?
C10 -0.0219(3) -0.0084(2) 0.1414(2) 0.0280(10) Uani ?
C11 -0.0732(3) -0.0657(2) 0.1760(2) 0.0360(10) Uani ?
C12 -0.1244(3) -0.1267(2) 0.1455(2) 0.0380(10) Uani ?
C13 -0.1249(3) -0.1273(3) 0.0822(2) 0.0400(10) Uani ?
C14 -0.0748(3) -0.0662(3) 0.0510(2) 0.0420(10) Uani ?
C15 0.4795(3) 0.3452(2) 0.1273(2) 0.0241(9) Uani ?
C16 0.5155(3) 0.3452(2) 0.0661(2) 0.0272(9) Uani ?
C17 0.5603(3) 0.4125(2) 0.0407(2) 0.0300(10) Uani ?
C18 0.5702(3) 0.4796(2) 0.0749(2) 0.0340(10) Uani ?
C19 0.5329(3) 0.4810(2) 0.1352(2) 0.0390(10) Uani ?
C20 0.4872(3) 0.4140(2) 0.1609(2) 0.0350(10) Uani ?
C21 0.3939(3) 0.2709(2) 0.2382(2) 0.0290(9) Uani ?
C22 0.3064(3) 0.3167(3) 0.2558(2) 0.0400(10) Uani ?
C23 0.2768(4) 0.3213(3) 0.3179(2) 0.0530(10) Uani ?
C24 0.3331(4) 0.2825(3) 0.3622(2) 0.0550(10) Uani ?
C25 0.4208(4) 0.2381(3) 0.3460(2) 0.0540(10) Uani ?
C26 0.4520(4) 0.2312(2) 0.2838(2) 0.0410(10) Uani ?
C27 0.5207(3) 0.1820(2) 0.1534(2) 0.0279(9) Uani ?
C28 0.6298(3) 0.1997(3) 0.1535(2) 0.0490(10) Uani ?
C29 0.7071(4) 0.1400(3) 0.1547(2) 0.067(2) Uani ?
C30 0.6739(4) 0.0622(3) 0.1541(2) 0.0610(10) Uani ?
C31 0.5659(4) 0.0434(3) 0.1532(2) 0.0510(10) Uani ?
C32 0.4900(3) 0.1032(2) 0.1535(2) 0.0380(10) Uani ?
C33 0.1787(3) 0.4239(2) 0.1023(2) 0.0274(9) Uani ?
C34 0.2459(3) 0.4835(2) 0.0817(2) 0.0360(10) Uani ?
C35 0.2606(4) 0.5513(3) 0.1167(2) 0.0470(10) Uani ?
C36 0.2099(4) 0.5595(3) 0.1727(2) 0.0470(10) Uani ?
C37 0.1432(4) 0.5009(3) 0.1936(2) 0.0470(10) Uani ?
C38 0.1276(3) 0.4327(2) 0.1590(2) 0.0370(10) Uani ?
C39 0.1992(3) 0.3503(2) -0.0187(2) 0.0256(9) Uani ?
C40 0.1343(3) 0.3994(3) -0.0548(2) 0.0410(10) Uani ?
C41 0.1542(4) 0.4099(3) -0.1169(2) 0.0470(10) Uani ?
C42 0.2402(3) 0.3712(3) -0.1441(2) 0.0410(10) Uani ?
C43 0.3048(3) 0.3231(2) -0.1094(2) 0.0400(10) Uani ?
C44 0.2844(3) 0.3132(2) -0.0467(2) 0.0310(10) Uani ?
C45 0.0212(3) 0.3119(2) 0.0574(2) 0.0258(9) Uani ?
C46 -0.0121(3) 0.2355(2) 0.0478(2) 0.0310(10) Uani ?
C47 -0.1209(3) 0.2182(3) 0.0367(2) 0.0420(10) Uani ?
C48 -0.1951(3) 0.2781(3) 0.0361(2) 0.0490(10) Uani ?
C49 -0.1631(3) 0.3548(3) 0.0467(2) 0.0470(10) Uani ?
C50 -0.0547(3) 0.3721(3) 0.0575(2) 0.0370(10) Uani ?
C51 0.3186(6) 0.1044(5) 0.7185(4) 0.115(3) Uiso ?
C52A 0.3550(9) 0.1826(7) 0.7292(5) 0.072(3) Uiso ?
C52B 0.3710(10) 0.1451(8) 0.7608(6) 0.089(4) Uiso ?
H1 0.3690 0.1341 0.0037 0.0430 Uiso calc
H2 0.3970 0.0014 -0.0173 0.0567 Uiso calc
H3 0.3015 -0.0929 0.0391 0.0589 Uiso calc
H4 0.1748 -0.0519 0.1114 0.0464 Uiso calc
H5 0.1170 0.2491 0.2310 0.0407 Uiso calc
H6 -0.0052 0.1716 0.2845 0.0554 Uiso calc
H7 -0.0730 -0.0631 0.2199 0.0465 Uiso calc
H8 -0.1587 -0.1676 0.1681 0.0500 Uiso calc
H9 -0.1591 -0.1688 0.0600 0.0518 Uiso calc
H10 -0.0768 -0.0665 0.0070 0.0541 Uiso calc
H11 0.5092 0.2988 0.0418 0.0354 Uiso calc
H12 0.5843 0.4119 -0.0010 0.0387 Uiso calc
H13 0.6025 0.5251 0.0575 0.0444 Uiso calc
H14 0.5386 0.5278 0.1590 0.0513 Uiso calc
H15 0.4609 0.4156 0.2021 0.0461 Uiso calc
H16 0.2666 0.3452 0.2254 0.0523 Uiso calc
H17 0.2160 0.3521 0.3292 0.0685 Uiso calc
H18 0.3120 0.2860 0.4044 0.0716 Uiso calc
H19 0.4610 0.2115 0.3773 0.0705 Uiso calc
H20 0.5125 0.1997 0.2730 0.0534 Uiso calc
H21 0.6523 0.2531 0.1526 0.0631 Uiso calc
H22 0.7818 0.1526 0.1559 0.0867 Uiso calc
H23 0.7263 0.0213 0.1543 0.0791 Uiso calc
H24 0.5436 -0.0101 0.1525 0.0667 Uiso calc
H25 0.4154 0.0902 0.1538 0.0491 Uiso calc
H26 0.2823 0.4779 0.0433 0.0465 Uiso calc
H27 0.3060 0.5921 0.1019 0.0615 Uiso calc
H28 0.2210 0.6056 0.1969 0.0613 Uiso calc
H29 0.1073 0.5070 0.2321 0.0610 Uiso calc
H30 0.0819 0.3921 0.1741 0.0477 Uiso calc
H31 0.0754 0.4261 -0.0362 0.0539 Uiso calc
H32 0.1092 0.4435 -0.1410 0.0614 Uiso calc
H33 0.2542 0.3783 -0.1869 0.0535 Uiso calc
H34 0.3637 0.2964 -0.1281 0.0514 Uiso calc
H35 0.3303 0.2801 -0.0227 0.0401 Uiso calc
H36 0.0394 0.1940 0.0487 0.0408 Uiso calc
H37 -0.1433 0.1654 0.0298 0.0541 Uiso calc
H38 -0.2691 0.2667 0.0282 0.0636 Uiso calc
H39 -0.2152 0.3959 0.0466 0.0608 Uiso calc
H40 -0.0327 0.4249 0.0649 0.0482 Uiso calc

loop_
_geom_angle_atom_site_label_1
_geom_angle_atom_site_label_2
_geom_angle_atom_site_label_3
_geom_angle
_geom_angle_publ_flag
P1 Cu1 P2 118.53(4) y
P1 Cu1 N1 111.66(9) y
P1 Cu1 N2 111.05(8) y
P2 Cu1 N1 119.98(8) y
P2 Cu1 N2 109.28(8) y
N1 Cu1 N2 79.20(10) y
Cu1 P1 C15 113.30(10) y
Cu1 P1 C21 109.90(10) y
Cu1 P1 C27 118.30(10) y
C15 P1 C21 106.5(2) y
C15 P1 C27 104.7(2) y
C21 P1 C27 103.1(2) y
Cu1 P2 C33 114.60(10) y
Cu1 P2 C39 117.00(10) y
Cu1 P2 C45 112.90(10) y
C33 P2 C39 105.3(2) y
C33 P2 C45 104.2(2) y
C39 P2 C45 101.2(2) y
C52B O4 C52A 31.1(7) ?
Cu1 N1 C1 124.5(3) y
Cu1 N1 C5 114.7(2) y
C1 N1 C5 118.5(3) y
Cu1 N2 C6 113.3(2) y
Cu1 N2 C7 127.8(3) y
C6 N2 C7 118.1(3) y
C8 N3 C9 117.4(3) ?
C10 N4 C14 116.8(3) y
O1 N5 O2 122.1(4) ?
O1 N5 O3 117.9(4) ?
O2 N5 O3 120.0(4) ?
N1 C1 C2 122.6(4) ?
N1 C1 H1 118.72 ?
C2 C1 H1 118.71 ?
C1 C2 C3 118.6(4) ?
C1 C2 H2 120.72 ?
C3 C2 H2 120.72 ?
C2 C3 C4 119.4(4) ?
C2 C3 H3 120.28 ?
C4 C3 H3 120.28 ?
C3 C4 C5 119.8(4) ?
C3 C4 H4 120.08 ?
C5 C4 H4 120.08 ?
N1 C5 C4 121.0(3) ?
N1 C5 C6 115.1(3) ?
C4 C5 C6 123.7(3) ?
N2 C6 C5 114.0(3) y
N2 C6 C9 119.5(3) y
C5 C6 C9 126.4(3) ?
N2 C7 C8 121.0(4) y
N2 C7 H5 119.49 ?
C8 C7 H5 119.49 ?
N3 C8 C7 121.6(4) ?
N3 C8 H6 119.22 ?
C7 C8 H6 119.22 ?
N3 C9 C6 121.0(3) ?
N3 C9 C10 114.1(3) ?
C6 C9 C10 124.7(3) ?
N4 C10 C9 114.9(3) y
N4 C10 C11 123.2(3) y
C9 C10 C11 121.8(3) ?
C10 C11 C12 118.9(4) ?
C10 C11 H7 120.56 ?
C12 C11 H7 120.56 ?
C11 C12 C13 118.7(4) ?
C11 C12 H8 120.65 ?
C13 C12 H8 120.65 ?
C12 C13 C14 118.8(4) ?
C12 C13 H9 120.58 ?
C14 C13 H9 120.58 ?
N4 C14 C13 123.5(4) y
N4 C14 H10 118.25 ?
C13 C14 H10 118.25 ?
P1 C15 C16 117.5(3) ?
P1 C15 C20 123.9(3) ?
C16 C15 C20 118.4(3) ?
C15 C16 C17 120.4(3) ?
C15 C16 H11 119.79 ?
C17 C16 H11 119.79 ?
C16 C17 C18 120.7(4) ?
C16 C17 H12 119.66 ?
C18 C17 H12 119.66 ?
C17 C18 C19 119.6(4) ?
C17 C18 H13 120.19 ?
C19 C18 H13 120.19 ?
C18 C19 C20 120.1(4) ?
C18 C19 H14 119.95 ?
C20 C19 H14 119.95 ?
C15 C20 C19 120.7(4) ?
C15 C20 H15 119.64 ?
C19 C20 H15 119.64 ?
P1 C21 C22 117.5(3) ?
P1 C21 C26 123.4(3) ?
C22 C21 C26 118.6(4) ?
C21 C22 C23 120.3(4) ?
C21 C22 H16 119.83 ?
C23 C22 H16 119.83 ?
C22 C23 C24 121.0(4) ?
C22 C23 H17 119.48 ?
C24 C23 H17 119.48 ?
C23 C24 C25 119.6(4) ?
C23 C24 H18 120.21 ?
C25 C24 H18 120.21 ?
C24 C25 C26 120.9(4) ?
C24 C25 H19 119.54 ?
C26 C25 H19 119.54 ?
C21 C26 C25 119.5(4) ?
C21 C26 H20 120.24 ?
C25 C26 H20 120.24 ?
P1 C27 C28 123.4(3) ?
P1 C27 C32 118.2(3) ?
C28 C27 C32 118.4(4) ?
C27 C28 C29 120.8(4) ?
C27 C28 H21 119.61 ?
C29 C28 H21 119.61 ?
C28 C29 C30 119.4(4) ?
C28 C29 H22 120.29 ?
C30 C29 H22 120.29 ?
C29 C30 C31 120.6(4) ?
C29 C30 H23 119.69 ?
C31 C30 H23 119.69 ?
C30 C31 C32 119.4(4) ?
C30 C31 H24 120.30 ?
C32 C31 H24 120.30 ?
C27 C32 C31 121.4(4) ?
C27 C32 H25 119.31 ?
C31 C32 H25 119.31 ?
P2 C33 C34 122.4(3) ?
P2 C33 C38 118.3(3) ?
C34 C33 C38 118.8(4) ?
C33 C34 C35 120.5(4) ?
C33 C34 H26 119.75 ?
C35 C34 H26 119.75 ?
C34 C35 C36 120.3(4) ?
C34 C35 H27 119.83 ?
C36 C35 H27 119.83 ?
C35 C36 C37 119.7(4) ?
C35 C36 H28 120.14 ?
C37 C36 H28 120.14 ?
C36 C37 C38 120.6(4) ?
C36 C37 H29 119.69 ?
C38 C37 H29 119.69 ?
C33 C38 C37 120.0(4) ?
C33 C38 H30 120.01 ?
C37 C38 H30 120.01 ?
P2 C39 C40 121.5(3) ?
P2 C39 C44 120.2(3) ?
C40 C39 C44 118.2(3) ?
C39 C40 C41 121.0(4) ?
C39 C40 H31 119.48 ?
C41 C40 H31 119.48 ?
C40 C41 C42 119.6(4) ?
C40 C41 H32 120.19 ?
C42 C41 H32 120.19 ?
C41 C42 C43 120.1(4) ?
C41 C42 H33 119.93 ?
C43 C42 H33 119.93 ?
C42 C43 C44 119.8(4) ?
C42 C43 H34 120.10 ?
C44 C43 H34 120.10 ?
C39 C44 C43 121.2(4) ?
C39 C44 H35 119.40 ?
C43 C44 H35 119.40 ?
P2 C45 C46 117.1(3) ?
P2 C45 C50 123.1(3) ?
C46 C45 C50 119.5(3) ?
C45 C46 C47 120.7(4) ?
C45 C46 H36 119.65 ?
C47 C46 H36 119.65 ?
C46 C47 C48 119.5(4) ?
C46 C47 H37 120.26 ?
C48 C47 H37 120.26 ?
C47 C48 C49 120.4(4) ?
C47 C48 H38 119.80 ?
C49 C48 H38 119.80 ?
C48 C49 C50 120.2(4) ?
C48 C49 H39 119.90 ?
C50 C49 H39 119.90 ?
C45 C50 C49 119.7(4) ?
C45 C50 H40 120.15 ?
C49 C50 H40 120.15 ?
C52B C51 C52A 40.6(8) ?
O4 C52B C51 128.0(10) ?
O4 C52B C52A 102.0(10) ?
C51 C52B C52A 76.0(10) ?
O4 C52A C51 94.8(7) ?
O4 C52A C52B 46.4(9) ?
C51 C52A C52B 64.0(10) ?

loop_
_geom_bond_atom_site_label_1
_geom_bond_atom_site_label_2
_geom_bond_distance
_geom_bond_publ_flag
Cu1 P1 2.2490(10) y
Cu1 P2 2.2470(10) y
Cu1 N1 2.051(3) y
Cu1 N2 2.096(3) y
P1 C15 1.812(4) y
P1 C21 1.823(4) y
P1 C27 1.817(4) y
P2 C33 1.826(4) y
P2 C39 1.833(4) y
P2 C45 1.832(4) y
O1 N5 1.246(5) ?
O2 N5 1.231(6) ?
O3 N5 1.245(6) ?
O4 C52B 1.340(10) ?
O4 C52A 1.800(10) ?
N1 C1 1.347(5) ?
N1 C5 1.349(5) ?
N2 C6 1.350(4) ?
N2 C7 1.328(5) ?
N3 C8 1.325(5) ?
N3 C9 1.346(5) ?
N4 C10 1.336(5) ?
N4 C14 1.335(5) ?
C1 C2 1.383(6) ?
C1 H1 0.9500 ?
C2 C3 1.372(6) ?
C2 H2 0.9500 ?
C3 C4 1.372(6) ?
C3 H3 0.9500 ?
C4 C5 1.386(5) ?
C4 H4 0.9500 ?
C5 C6 1.480(5) ?
C6 C9 1.395(5) ?
C7 C8 1.383(6) ?
C7 H5 0.9500 ?
C8 H6 0.9500 ?
C9 C10 1.490(5) ?
C10 C11 1.383(5) ?
C11 C12 1.379(6) ?
C11 H7 0.9500 ?
C12 C13 1.366(6) ?
C12 H8 0.9500 ?
C13 C14 1.385(6) ?
C13 H9 0.9500 ?
C14 H10 0.9500 ?
C15 C16 1.395(5) ?
C15 C20 1.379(5) ?
C16 C17 1.384(5) ?
C16 H11 0.9500 ?
C17 C18 1.361(6) ?
C17 H12 0.9500 ?
C18 C19 1.383(6) ?
C18 H13 0.9500 ?
C19 C20 1.387(6) ?
C19 H14 0.9500 ?
C20 H15 0.9500 ?
C21 C22 1.389(6) ?
C21 C26 1.389(6) ?
C22 C23 1.394(6) ?
C22 H16 0.9500 ?
C23 C24 1.351(6) ?
C23 H17 0.9500 ?
C24 C25 1.369(7) ?
C24 H18 0.9500 ?
C25 C26 1.405(6) ?
C25 H19 0.9500 ?
C26 H20 0.9500 ?
C27 C28 1.383(5) ?
C27 C32 1.389(5) ?
C28 C29 1.393(7) ?
C28 H21 0.9500 ?
C29 C30 1.383(7) ?
C29 H22 0.9500 ?
C30 C31 1.374(7) ?
C30 H23 0.9500 ?
C31 C32 1.383(6) ?
C31 H24 0.9500 ?
C32 H25 0.9500 ?
C33 C34 1.385(5) ?
C33 C38 1.390(5) ?
C34 C35 1.388(6) ?
C34 H26 0.9500 ?
C35 C36 1.373(6) ?
C35 H27 0.9500 ?
C36 C37 1.371(6) ?
C36 H28 0.9500 ?
C37 C38 1.391(6) ?
C37 H29 0.9500 ?
C38 H30 0.9500 ?
C39 C40 1.391(6) ?
C39 C44 1.372(5) ?
C40 C41 1.377(6) ?
C40 H31 0.9500 ?
C41 C42 1.383(6) ?
C41 H32 0.9500 ?
C42 C43 1.364(6) ?
C42 H33 0.9500 ?
C43 C44 1.389(5) ?
C43 H34 0.9500 ?
C44 H35 0.9500 ?
C45 C46 1.377(6) ?
C45 C50 1.388(5) ?
C46 C47 1.397(5) ?
C46 H36 0.9500 ?
C47 C48 1.370(6) ?
C47 H37 0.9500 ?
C48 C49 1.380(7) ?
C48 H38 0.9500 ?
C49 C50 1.392(6) ?
C49 H39 0.9500 ?
C50 H40 0.9500 ?
C51 C52B 1.31(2) ?
C51 C52A 1.420(10) ?
C52B C52A 0.95(2) ?
